data_7204896
loop_
_publ_author_name
'Sing Lai, Chian'
'Tiekink, Edward R. T.'

_publ_section_title
;
 Supramolecular association in organomercury(ii) 1,1-dithiolates.
 Complementarity between Hg?S and hydrogen bonding interactions in
 organomercury(ii) 2-amino-cyclopent-1-ene-1-carbodithioates
;
_journal_issue 44
_journal_name_full CrystEngComm
_journal_page_first 253
_journal_paper_doi 10.1039/b305363f
_journal_volume 5
_journal_year 2003
_chemical_formula_sum 'C10 H15 Hg P S2'
_chemical_formula_weight 430.910
_space_group_crystal_system monoclinic
_space_group_IT_number 14
_space_group_name_Hall '-P 2ybc'
_space_group_name_H-M_alt 'P 1 21/c 1'
_audit_creation_date 03-05-08
_audit_creation_method 'Created with Diamond v2.0'
_audit_update_record 03-05-08
_cell_angle_alpha 90.000
_cell_angle_beta 104.63(1)
_cell_angle_gamma 90.000
_cell_formula_units_Z 4
_cell_length_a 6.238(1)
_cell_length_b 20.162(2)
_cell_length_c 11.281(1)
_cell_volume 1372.8(3)
_cod_data_source_file Figure3.txt
_cod_data_source_block '_CSD_CIF_LENZIN'
_cod_database_code 7204896

loop_
_space_group_symop_id
_space_group_symop_operation_xyz
1 x,y,z
2 -x,y+1/2,-z+1/2
3 -x,-y,-z
4 x,-y+1/2,z+1/2

loop_
_atom_site_label
_atom_site_type_symbol
_atom_site_fract_x
_atom_site_fract_y
_atom_site_fract_z
_atom_site_occupancy
_atom_site_symmetry_multiplicity
_atom_site_Wyckoff_symbol
_atom_site_attached_hydrogens
_atom_site_calc_flag
_atom_site_thermal_displace_type
_atom_site_U_iso_or_equiv
Hg(1) Hg -0.0220 0.3617 0.4200 1.000 4 e 0 calc Uiso 0.00000
S(1) S -0.0428(1) 0.2973(0) 0.2411(0) 1.000 4 e 0 d Uiso 0.00000
S(2) S 0.4730(4) 0.3310(2) 0.4090(3) 1.000 4 e 0 d Uiso 0.00000
P(1) P 0.2917(5) 0.2815(1) 0.2680(1) 1.000 4 e 0 d Uiso 0.00000
C(1) C 0.0130(4) 0.4191(1) 0.5750(2) 1.000 4 e 0 d Uiso 0.00000
C(2) C -0.163(2) 0.4530(5) 0.598(1) 1.000 4 e 0 d Uiso 0.00000
C(3) C -0.133(2) 0.4930(6) 0.702(1) 1.000 4 e 0 d Uiso 0.00000
C(4) C 0.073(2) 0.4996(6) 0.782(1) 1.000 4 e 0 d Uiso 0.00000
C(5) C 0.249(2) 0.4648(7) 0.760(1) 1.000 4 e 0 d Uiso 0.00000
C(6) C 0.218(2) 0.4246(6) 0.660(1) 1.000 4 e 0 d Uiso 0.00000
C(7) C 0.356(2) 0.3002(6) 0.124(1) 1.000 4 e 0 d Uiso 0.00000
C(8) C 0.356(2) 0.3756(6) 0.095(1) 1.000 4 e 0 d Uiso 0.00000
C(9) C 0.335(2) 0.1939(7) 0.283(1) 1.000 4 e 0 d Uiso 0.00000
C(10) C 0.258(2) 0.1615(6) 0.386(1) 1.000 4 e 0 d Uiso 0.00000
H(1) H -0.3056 0.4493 0.5430 1.000 4 e 0 calc Uiso 0.00000
H(4) H -0.2560 0.5159 0.7177 1.000 4 e 0 calc Uiso 0.00000
H(7) H 0.0934 0.5278 0.8514 1.000 4 e 0 calc Uiso 0.00000
H(10) H 0.3919 0.4688 0.8145 1.000 4 e 0 calc Uiso 0.00000
H(13) H 0.3396 0.3996 0.6478 1.000 4 e 0 calc Uiso 0.00000
H(16) H 0.4988 0.2829 0.1266 1.000 4 e 0 calc Uiso 0.00000
H(17) H 0.2490 0.2791 0.0601 1.000 4 e 0 calc Uiso 0.00000
H(22) H 0.2578 0.1737 0.2083 1.000 4 e 0 calc Uiso 0.00000
H(23) H 0.4893 0.1858 0.2964 1.000 4 e 0 calc Uiso 0.00000
H(28) H 0.3586 0.4003 0.1671 1.000 4 e 0 calc Uiso 0.00000
H(29) H 0.4832 0.3861 0.0669 1.000 4 e 0 calc Uiso 0.00000
H(30) H 0.2262 0.3864 0.0333 1.000 4 e 0 calc Uiso 0.00000
H(37) H 0.3127 0.1859 0.4595 1.000 4 e 0 calc Uiso 0.00000
H(38) H 0.1007 0.1610 0.3662 1.000 4 e 0 calc Uiso 0.00000
H(39) H 0.3123 0.1173 0.3970 1.000 4 e 0 calc Uiso 0.00000

loop_
_atom_type_symbol
_atom_type_oxidation_number
_atom_type_radius_bond
Hg ? 1.200
S ? 1.200
N ? 1.200
C ? 1.200
H ? 1.200

loop_
_cod_changelog_entry_id
_cod_changelog_entry_author
_cod_changelog_entry_date
_cod_changelog_entry_text
1 'Vaitkus, Antanas' 2018-06-08T03:20:46+03:00
;
 Removing symmetrically equivalent atoms after consulting the original
 publication. The following atoms were removed:

    Hg(1) Hg -2.0220 0.3617 0.4200 1.000 4 e 1 calc Uiso 0.00000
    Hg(1) Hg 0.9780 0.3617 0.4200 1.000 4 e 1 calc Uiso 0.00000
    Hg(1) Hg -1.0220 0.3617 0.4200 1.000 4 e 1 calc Uiso 0.00000
    Hg(1) Hg -2.0220 0.3617 0.4200 1.000 4 e 1 calc Uiso 0.00000
    Hg(1) Hg 1.9780 0.3617 0.4200 1.000 4 e 1 calc Uiso 0.00000
    S(1) S -2.0428(1) 0.2973(0) 0.2411(0) 1.000 4 e ? d Uiso 0.00000
    S(1) S -1.0428(1) 0.2973(0) 0.2411(0) 1.000 4 e ? d Uiso 0.00000
    S(1) S -2.0428(1) 0.2973(0) 0.2411(0) 1.000 4 e ? d Uiso 0.00000
    S(1) S 0.9572(1) 0.2973(0) 0.2411(0) 1.000 4 e ? d Uiso 0.00000
    S(2) S -1.5270(4) 0.3310(2) 0.4090(3) 1.000 4 e ? d Uiso 0.00000
    S(2) S -0.5270(4) 0.3310(2) 0.4090(3) 1.000 4 e ? d Uiso 0.00000
    S(2) S -1.5270(4) 0.3310(2) 0.4090(3) 1.000 4 e ? d Uiso 0.00000
    S(2) S -2.5270(4) 0.3310(2) 0.4090(3) 1.000 4 e ? d Uiso 0.00000
    S(2) S 1.4730(4) 0.3310(2) 0.4090(3) 1.000 4 e ? d Uiso 0.00000
    S(2) S -1.5270(4) 0.3310(2) 0.4090(3) 1.000 4 e ? d Uiso 0.00000
    S(2) S -2.5270(4) 0.3310(2) 0.4090(3) 1.000 4 e ? d Uiso 0.00000
    P(1) P -1.7083(5) 0.2815(1) 0.2680(1) 1.000 4 e ? d Uiso 0.00000
    P(1) P -0.7083(5) 0.2815(1) 0.2680(1) 1.000 4 e ? d Uiso 0.00000
    P(1) P -1.7083(5) 0.2815(1) 0.2680(1) 1.000 4 e ? d Uiso 0.00000
    P(1) P 1.2917(5) 0.2815(1) 0.2680(1) 1.000 4 e ? d Uiso 0.00000
    C(1) C -1.9870(4) 0.4191(1) 0.5750(2) 1.000 4 e ? d Uiso 0.00000
    C(1) C -0.9870(4) 0.4191(1) 0.5750(2) 1.000 4 e ? d Uiso 0.00000
    C(1) C -1.9870(4) 0.4191(1) 0.5750(2) 1.000 4 e ? d Uiso 0.00000
    C(1) C 1.0130(4) 0.4191(1) 0.5750(2) 1.000 4 e ? d Uiso 0.00000
    C(2) C -2.163(2) 0.4530(5) 0.598(1) 1.000 4 e ? d Uiso 0.00000
    C(2) C -1.163(2) 0.4530(5) 0.598(1) 1.000 4 e ? d Uiso 0.00000
    C(2) C -2.163(2) 0.4530(5) 0.598(1) 1.000 4 e ? d Uiso 0.00000
    C(2) C 0.837(2) 0.4530(5) 0.598(1) 1.000 4 e ? d Uiso 0.00000
    C(3) C -2.133(2) 0.4930(6) 0.702(1) 1.000 4 e ? d Uiso 0.00000
    C(3) C -1.133(2) 0.4930(6) 0.702(1) 1.000 4 e ? d Uiso 0.00000
    C(3) C -2.133(2) 0.4930(6) 0.702(1) 1.000 4 e ? d Uiso 0.00000
    C(3) C 0.867(2) 0.4930(6) 0.702(1) 1.000 4 e ? d Uiso 0.00000
    C(4) C -1.927(2) 0.4996(6) 0.782(1) 1.000 4 e ? d Uiso 0.00000
    C(4) C -0.927(2) 0.4996(6) 0.782(1) 1.000 4 e ? d Uiso 0.00000
    C(4) C -1.927(2) 0.4996(6) 0.782(1) 1.000 4 e ? d Uiso 0.00000
    C(4) C 1.073(2) 0.4996(6) 0.782(1) 1.000 4 e ? d Uiso 0.00000
    C(5) C -1.751(2) 0.4648(7) 0.760(1) 1.000 4 e ? d Uiso 0.00000
    C(5) C -0.751(2) 0.4648(7) 0.760(1) 1.000 4 e ? d Uiso 0.00000
    C(5) C -1.751(2) 0.4648(7) 0.760(1) 1.000 4 e ? d Uiso 0.00000
    C(5) C 1.249(2) 0.4648(7) 0.760(1) 1.000 4 e ? d Uiso 0.00000
    C(6) C -1.782(2) 0.4246(6) 0.660(1) 1.000 4 e ? d Uiso 0.00000
    C(6) C -0.782(2) 0.4246(6) 0.660(1) 1.000 4 e ? d Uiso 0.00000
    C(6) C -1.782(2) 0.4246(6) 0.660(1) 1.000 4 e ? d Uiso 0.00000
    C(6) C 1.218(2) 0.4246(6) 0.660(1) 1.000 4 e ? d Uiso 0.00000
    C(7) C -1.644(2) 0.3002(6) 0.124(1) 1.000 4 e ? d Uiso 0.00000
    C(7) C -0.644(2) 0.3002(6) 0.124(1) 1.000 4 e ? d Uiso 0.00000
    C(7) C -1.644(2) 0.3002(6) 0.124(1) 1.000 4 e ? d Uiso 0.00000
    C(7) C 1.356(2) 0.3002(6) 0.124(1) 1.000 4 e ? d Uiso 0.00000
    C(8) C -1.644(2) 0.3756(6) 0.095(1) 1.000 4 e ? d Uiso 0.00000
    C(8) C -0.644(2) 0.3756(6) 0.095(1) 1.000 4 e ? d Uiso 0.00000
    C(8) C -1.644(2) 0.3756(6) 0.095(1) 1.000 4 e ? d Uiso 0.00000
    C(8) C 1.356(2) 0.3756(6) 0.095(1) 1.000 4 e ? d Uiso 0.00000
    C(9) C -1.665(2) 0.1939(7) 0.283(1) 1.000 4 e ? d Uiso 0.00000
    C(9) C -0.665(2) 0.1939(7) 0.283(1) 1.000 4 e ? d Uiso 0.00000
    C(9) C -1.665(2) 0.1939(7) 0.283(1) 1.000 4 e ? d Uiso 0.00000
    C(9) C 1.335(2) 0.1939(7) 0.283(1) 1.000 4 e ? d Uiso 0.00000
    C(10) C -1.742(2) 0.1615(6) 0.386(1) 1.000 4 e ? d Uiso 0.00000
    C(10) C -0.742(2) 0.1615(6) 0.386(1) 1.000 4 e ? d Uiso 0.00000
    C(10) C -1.742(2) 0.1615(6) 0.386(1) 1.000 4 e ? d Uiso 0.00000
    C(10) C 1.258(2) 0.1615(6) 0.386(1) 1.000 4 e ? d Uiso 0.00000
    H(1) H -2.3056 0.4493 0.5430 1.000 4 e ? calc Uiso 0.00000
    H(2) H -1.3056 0.4493 0.5430 1.000 4 e ? calc Uiso 0.00000
    H(2) H -2.3056 0.4493 0.5430 1.000 4 e ? calc Uiso 0.00000
    H(3) H 0.6944 0.4493 0.5430 1.000 4 e ? calc Uiso 0.00000
    H(4) H -2.2560 0.5159 0.7177 1.000 4 e ? calc Uiso 0.00000
    H(5) H -1.2560 0.5159 0.7177 1.000 4 e ? calc Uiso 0.00000
    H(5) H -2.2560 0.5159 0.7177 1.000 4 e ? calc Uiso 0.00000
    H(6) H 0.7440 0.5159 0.7177 1.000 4 e ? calc Uiso 0.00000
    H(7) H -1.9066 0.5278 0.8514 1.000 4 e ? calc Uiso 0.00000
    H(8) H -0.9066 0.5278 0.8514 1.000 4 e ? calc Uiso 0.00000
    H(8) H -1.9066 0.5278 0.8514 1.000 4 e ? calc Uiso 0.00000
    H(9) H 1.0934 0.5278 0.8514 1.000 4 e ? calc Uiso 0.00000
    H(10) H -1.6081 0.4688 0.8145 1.000 4 e ? calc Uiso 0.00000
    H(11) H -0.6081 0.4688 0.8145 1.000 4 e ? calc Uiso 0.00000
    H(11) H -1.6081 0.4688 0.8145 1.000 4 e ? calc Uiso 0.00000
    H(12) H 1.3919 0.4688 0.8145 1.000 4 e ? calc Uiso 0.00000
    H(13) H -1.6604 0.3996 0.6478 1.000 4 e ? calc Uiso 0.00000
    H(14) H -0.6604 0.3996 0.6478 1.000 4 e ? calc Uiso 0.00000
    H(14) H -1.6604 0.3996 0.6478 1.000 4 e ? calc Uiso 0.00000
    H(15) H 1.3396 0.3996 0.6478 1.000 4 e ? calc Uiso 0.00000
    H(16) H -1.5012 0.2829 0.1266 1.000 4 e ? calc Uiso 0.00000
    H(17) H -1.7510 0.2791 0.0601 1.000 4 e ? calc Uiso 0.00000
    H(18) H -0.5012 0.2829 0.1266 1.000 4 e ? calc Uiso 0.00000
    H(18) H -1.5012 0.2829 0.1266 1.000 4 e ? calc Uiso 0.00000
    H(19) H -0.7510 0.2791 0.0601 1.000 4 e ? calc Uiso 0.00000
    H(19) H -1.7510 0.2791 0.0601 1.000 4 e ? calc Uiso 0.00000
    H(20) H 1.4988 0.2829 0.1266 1.000 4 e ? calc Uiso 0.00000
    H(21) H 1.2490 0.2791 0.0601 1.000 4 e ? calc Uiso 0.00000
    H(22) H -1.7422 0.1737 0.2083 1.000 4 e ? calc Uiso 0.00000
    H(23) H -1.5107 0.1858 0.2964 1.000 4 e ? calc Uiso 0.00000
    H(24) H -1.7422 0.1737 0.2083 1.000 4 e ? calc Uiso 0.00000
    H(24) H -0.7422 0.1737 0.2083 1.000 4 e ? calc Uiso 0.00000
    H(25) H -0.5107 0.1858 0.2964 1.000 4 e ? calc Uiso 0.00000
    H(25) H -1.5107 0.1858 0.2964 1.000 4 e ? calc Uiso 0.00000
    H(26) H 1.2578 0.1737 0.2083 1.000 4 e ? calc Uiso 0.00000
    H(27) H 1.4893 0.1858 0.2964 1.000 4 e ? calc Uiso 0.00000
    H(28) H -1.6414 0.4003 0.1671 1.000 4 e ? calc Uiso 0.00000
    H(29) H -1.5168 0.3861 0.0669 1.000 4 e ? calc Uiso 0.00000
    H(30) H -1.7738 0.3864 0.0333 1.000 4 e ? calc Uiso 0.00000
    H(31) H -0.6414 0.4003 0.1671 1.000 4 e ? calc Uiso 0.00000
    H(31) H -1.6414 0.4003 0.1671 1.000 4 e ? calc Uiso 0.00000
    H(32) H -0.5168 0.3861 0.0669 1.000 4 e ? calc Uiso 0.00000
    H(32) H -1.5168 0.3861 0.0669 1.000 4 e ? calc Uiso 0.00000
    H(33) H -0.7738 0.3864 0.0333 1.000 4 e ? calc Uiso 0.00000
    H(33) H -1.7738 0.3864 0.0333 1.000 4 e ? calc Uiso 0.00000
    H(34) H 1.3586 0.4003 0.1671 1.000 4 e ? calc Uiso 0.00000
    H(35) H 1.4832 0.3861 0.0669 1.000 4 e ? calc Uiso 0.00000
    H(36) H 1.2262 0.3864 0.0333 1.000 4 e ? calc Uiso 0.00000
    H(37) H -1.6873 0.1859 0.4595 1.000 4 e ? calc Uiso 0.00000
    H(38) H -1.8993 0.1610 0.3662 1.000 4 e ? calc Uiso 0.00000
    H(39) H -1.6877 0.1173 0.3970 1.000 4 e ? calc Uiso 0.00000
    H(40) H -0.6873 0.1859 0.4595 1.000 4 e ? calc Uiso 0.00000
    H(40) H -1.6873 0.1859 0.4595 1.000 4 e ? calc Uiso 0.00000
    H(41) H -0.8993 0.1610 0.3662 1.000 4 e ? calc Uiso 0.00000
    H(41) H -1.8993 0.1610 0.3662 1.000 4 e ? calc Uiso 0.00000
    H(42) H -0.6877 0.1173 0.3970 1.000 4 e ? calc Uiso 0.00000
    H(42) H -1.6877 0.1173 0.3970 1.000 4 e ? calc Uiso 0.00000
    H(43) H 1.3127 0.1859 0.4595 1.000 4 e ? calc Uiso 0.00000
    H(44) H 1.1007 0.1610 0.3662 1.000 4 e ? calc Uiso 0.00000
    H(45) H 1.3123 0.1173 0.3970 1.000 4 e ? calc Uiso 0.00000
;
2 'Vaitkus, Antanas' 2018-06-08T04:19:54+03:00
;
 Updated space group information.
;
3 'Vaitkus, Antanas' 2018-08-07T13:08:48+03:00
;
 Added the '_atom_type_symbol' data item.
;
4 'Vaitkus, Antanas' 2024-12-11T15:09:32+02:00
;
 Corrected the '_atom_site_attached_hydrogens' data item values by setting
 them all to '0' after consulting the original publication. Prior to this
 change the 'Hg(1)' atom site was incorrectly marked as having 1 attached
 hydrogen atom.
;
